data_2019890
loop_
_publ_author_name
'Cameron, T. Stanley'
'Grossert, J. Stuart'
'Maheux, Chad R.'
'Alarcon, Idralyn Q.'
'Copeland, Catherine R.'
'Linden, Anthony'

_publ_section_title
;
 Inversion twinning in a second polymorph of the hydrochloride salt of the
 recreational drug ethylone
;
_journal_coeditor_code SK3581
_journal_issue 4
_journal_name_full 'Acta Crystallographica Section C'
_journal_page_first
;
;
_journal_paper_doi 10.1107/S2053229615004295
_journal_volume 71
_journal_year 2015
_chemical_formula_iupac 'C12 H16 N O3 +, Cl -'
_chemical_formula_moiety 'C12 H16 N O3 +, Cl -'
_chemical_formula_sum 'C12 H16 Cl N O3'
_chemical_formula_weight 257.71
_chemical_name_systematic
;
[1-(1,3-Benzodioxol-5-yl)-1-oxopropan-2-yl]ethanaminium chloride
;
_space_group_crystal_system orthorhombic
_space_group_IT_number 19
_space_group_name_Hall 'P 2ac 2ab'
_space_group_name_H-M_alt 'P 21 21 21'
_symmetry_space_group_name_Hall 'P 2ac 2ab'
_symmetry_space_group_name_H-M 'P 21 21 21'
_atom_sites_solution_hydrogens geom
_audit_creation_method SHELXL-2014/7
_cell_angle_alpha 90
_cell_angle_beta 90
_cell_angle_gamma 90
_cell_formula_units_Z 4
_cell_length_a 6.90225(16)
_cell_length_b 7.13000(16)
_cell_length_c 25.4692(5)
_cell_measurement_reflns_used 3179
_cell_measurement_temperature 160(2)
_cell_measurement_theta_max 73.0210
_cell_measurement_theta_min 6.4230
_cell_volume 1253.42(5)
_computing_cell_refinement
;
CrysAlis PRO (Agilent, 2014)
;
_computing_data_collection
;
CrysAlis PRO (Agilent, 2014)
;
_computing_data_reduction
;
CrysAlis PRO (Agilent, 2014)
;
_computing_molecular_graphics
;
ORTEPII (Johnson, 1976), Mercury (Macrae <i>et al.</i>,  2008)
and
CrystalStructure (Rigaku, 2007)
;
_computing_publication_material
;
SHELXL2014 (Sheldrick, 2015) and PLATON (Spek, 2015)
;
_computing_structure_refinement
;
SHELXL2014 (Sheldrick, 2015)
;
_computing_structure_solution
;
SHELXS2014 (Sheldrick, 2008)
;
_diffrn_ambient_temperature 160(2)
_diffrn_detector_area_resol_mean 10.3801
_diffrn_measured_fraction_theta_full 1.000
_diffrn_measured_fraction_theta_max 0.976
_diffrn_measurement_device_type 'Oxford Diffraction SuperNova (dual radiation)'
_diffrn_measurement_method '\w scans'
_diffrn_radiation_monochromator mirror
_diffrn_radiation_source 'SuperNova (Cu) X-ray Source'
_diffrn_radiation_type 'Cu K\a'
_diffrn_radiation_wavelength 1.54184
_diffrn_reflns_av_R_equivalents 0.0318
_diffrn_reflns_limit_h_max 8
_diffrn_reflns_limit_h_min -8
_diffrn_reflns_limit_k_max 8
_diffrn_reflns_limit_k_min -8
_diffrn_reflns_limit_l_max 31
_diffrn_reflns_limit_l_min -31
_diffrn_reflns_number 7202
_diffrn_reflns_theta_full 67.684
_diffrn_reflns_theta_max 74.800
_diffrn_reflns_theta_min 3.471
_exptl_absorpt_coefficient_mu 2.685
_exptl_absorpt_correction_T_max 0.923
_exptl_absorpt_correction_T_min 0.707
_exptl_absorpt_correction_type gaussian
_exptl_absorpt_process_details
;
(CrysAlisPro; Agilent, 2014)
;
_exptl_crystal_colour 'pale yellow'
_exptl_crystal_density_diffrn 1.366
_exptl_crystal_description needle
_exptl_crystal_F_000 544
_exptl_crystal_size_max 0.30
_exptl_crystal_size_mid 0.06
_exptl_crystal_size_min 0.03
_refine_diff_density_max 0.742
_refine_diff_density_min -0.336
_refine_ls_abs_structure_details
;
Refined as an inversion twin using 929 Friedel pairs
;
_refine_ls_abs_structure_Flack 0.50(5)
_refine_ls_extinction_method none
_refine_ls_goodness_of_fit_ref 1.113
_refine_ls_hydrogen_treatment constr
_refine_ls_matrix_type full
_refine_ls_number_parameters 157
_refine_ls_number_reflns 2421
_refine_ls_number_restraints 0
_refine_ls_restrained_S_all 1.113
_refine_ls_R_factor_all 0.0697
_refine_ls_R_factor_gt 0.0667
_refine_ls_shift/su_max 0.001
_refine_ls_shift/su_mean 0.000
_refine_ls_structure_factor_coef Fsqd
_refine_ls_weighting_details 'w=1/[\s^2^(Fo^2^)+(0.1079P)^2^+1.0836P] where P=(Fo^2^+2Fc^2^)/3'
_refine_ls_weighting_scheme calc
_refine_ls_wR_factor_gt 0.1772
_refine_ls_wR_factor_ref 0.1800
_reflns_number_gt 2286
_reflns_number_total 2421
_reflns_threshold_expression I>2\s(I)
_cod_data_source_file sk3581sup1.cif
_cod_data_source_block I
_cod_database_code 2019890
_cod_database_fobs_code 2019890
_shelx_space_group_comment
;
The symmetry employed for this shelxl refinement is uniquely defined
by the following loop, which should always be used as a source of
symmetry information in preference to the above space-group names.
They are only intended as comments.
;

loop_
_space_group_symop_operation_xyz
'x, y, z'
'-x+1/2, -y, z+1/2'
'x+1/2, -y+1/2, -z'
'-x, y+1/2, -z+1/2'

loop_
_atom_site_type_symbol
_atom_site_label
_atom_site_fract_x
_atom_site_fract_y
_atom_site_fract_z
_atom_site_U_iso_or_equiv
_atom_site_adp_type
_atom_site_calc_flag
_atom_site_occupancy
Cl Cl1 -0.0103(2) 0.35002(17) 0.80071(4) 0.0414(4) Uani d 1
O O1 0.1371(7) 0.1702(6) 0.58409(15) 0.0469(10) Uani d 1
O O2 0.0680(8) 0.4897(6) 0.40324(15) 0.0494(11) Uani d 1
O O3 0.0217(6) 0.8065(5) 0.41849(13) 0.0424(9) Uani d 1
N N1 0.1330(7) 0.2704(6) 0.68548(16) 0.0335(9) Uani d 1
H H1 0.0832 0.2945 0.7179 0.040 Uiso calc 1
H H2 0.1048 0.1491 0.6774 0.040 Uiso calc 1
C C1 0.0643(8) 0.4676(8) 0.54772(19) 0.0337(11) Uani d 1
C C2 0.0773(9) 0.3968(8) 0.4959(2) 0.0393(12) Uani d 1
H H21 0.0992 0.2676 0.4889 0.047 Uiso calc 1
C C3 0.0565(8) 0.5253(8) 0.45632(19) 0.0360(12) Uani d 1
C C4 0.0302(7) 0.7116(7) 0.46539(19) 0.0333(11) Uani d 1
C C5 0.0214(7) 0.7849(7) 0.51485(18) 0.0319(10) Uani d 1
H H5 0.0059 0.9156 0.5206 0.038 Uiso calc 1
C C6 0.0361(7) 0.6590(7) 0.55644(18) 0.0323(10) Uani d 1
H H6 0.0268 0.7042 0.5914 0.039 Uiso calc 1
C C7 0.0879(8) 0.3315(8) 0.59123(19) 0.0343(10) Uani d 1
C C8 0.0363(8) 0.3947(7) 0.64665(17) 0.0311(11) Uani d 1
H H8 0.0811 0.5267 0.6520 0.037 Uiso calc 1
C C9 -0.1808(9) 0.3853(9) 0.6540(2) 0.0436(14) Uani d 1
H H91 -0.2247 0.2557 0.6493 0.065 Uiso calc 1
H H92 -0.2442 0.4660 0.6280 0.065 Uiso calc 1
H H93 -0.2141 0.4281 0.6894 0.065 Uiso calc 1
C C10 0.3466(8) 0.2923(8) 0.6877(2) 0.0389(12) Uani d 1
H H101 0.3792 0.4244 0.6957 0.047 Uiso calc 1
H H102 0.4031 0.2608 0.6530 0.047 Uiso calc 1
C C11 0.4327(9) 0.1655(9) 0.7293(2) 0.0441(13) Uani d 1
H H111 0.3945 0.0355 0.7224 0.066 Uiso calc 1
H H112 0.3850 0.2036 0.7640 0.066 Uiso calc 1
H H113 0.5742 0.1755 0.7285 0.066 Uiso calc 1
C C12 0.0225(9) 0.6636(8) 0.37870(19) 0.0437(12) Uani d 1
H H121 -0.1062 0.6562 0.3617 0.052 Uiso calc 1
H H122 0.1203 0.6934 0.3515 0.052 Uiso calc 1

loop_
_atom_site_aniso_label
_atom_site_aniso_U_11
_atom_site_aniso_U_22
_atom_site_aniso_U_33
_atom_site_aniso_U_12
_atom_site_aniso_U_13
_atom_site_aniso_U_23
Cl1 0.0673(8) 0.0288(6) 0.0282(5) 0.0097(6) 0.0067(6) 0.0024(4)
O1 0.075(3) 0.033(2) 0.0327(18) 0.004(2) 0.0023(18) -0.0044(16)
O2 0.080(3) 0.043(2) 0.0249(17) -0.005(2) 0.0033(18) -0.0025(16)
O3 0.059(2) 0.042(2) 0.0267(16) -0.006(2) 0.0019(16) 0.0035(14)
N1 0.046(2) 0.027(2) 0.0273(18) 0.0010(18) 0.0011(17) -0.0015(16)
C1 0.037(2) 0.036(3) 0.028(2) -0.005(2) 0.0015(19) -0.001(2)
C2 0.051(3) 0.037(3) 0.030(2) -0.006(2) 0.003(2) -0.003(2)
C3 0.040(3) 0.042(3) 0.026(2) -0.006(2) 0.0033(19) -0.002(2)
C4 0.033(2) 0.037(3) 0.030(2) -0.008(2) 0.0016(18) 0.0057(19)
C5 0.033(2) 0.029(2) 0.034(2) -0.002(2) 0.003(2) 0.0005(18)
C6 0.035(2) 0.034(2) 0.028(2) -0.004(2) 0.0006(17) -0.0041(19)
C7 0.043(2) 0.032(3) 0.028(2) -0.005(2) -0.0032(19) -0.001(2)
C8 0.046(3) 0.021(2) 0.026(2) -0.003(2) -0.0004(19) -0.0007(16)
C9 0.048(3) 0.050(4) 0.033(3) 0.000(3) 0.004(2) -0.001(2)
C10 0.043(3) 0.040(3) 0.033(2) -0.005(2) 0.001(2) 0.002(2)
C11 0.050(3) 0.044(3) 0.038(3) -0.005(3) -0.004(2) 0.009(2)
C12 0.059(3) 0.044(3) 0.027(2) -0.005(3) 0.000(2) 0.000(2)

loop_
_atom_type_symbol
_atom_type_description
_atom_type_scat_dispersion_real
_atom_type_scat_dispersion_imag
_atom_type_scat_source
C C 0.0181 0.0091 'International Tables Vol C Tables 4.2.6.8 and 6.1.1.4'
H H 0.0000 0.0000 'International Tables Vol C Tables 4.2.6.8 and 6.1.1.4'
Cl Cl 0.3639 0.7018 'International Tables Vol C Tables 4.2.6.8 and 6.1.1.4'
N N 0.0311 0.0180 'International Tables Vol C Tables 4.2.6.8 and 6.1.1.4'
O O 0.0492 0.0322 'International Tables Vol C Tables 4.2.6.8 and 6.1.1.4'

loop_
_exptl_crystal_face_index_h
_exptl_crystal_face_index_k
_exptl_crystal_face_index_l
_exptl_crystal_face_perp_dist
4 0 1 0.0131
-4 0 -1 0.0180
0 0 1 0.0329
0 0 -1 0.0228
0 -1 0 0.1383
0 1 0 0.1462
0 1 16 0.0254
0 -1 -16 0.0337
0 3 -12 0.1011

loop_
_geom_angle_atom_site_label_1
_geom_angle_atom_site_label_2
_geom_angle_atom_site_label_3
_geom_angle
C3 O2 C12 104.9(4)
C4 O3 C12 105.3(4)
C10 N1 C8 114.1(4)
C10 N1 H1 108.7
C8 N1 H1 108.7
C10 N1 H2 108.7
C8 N1 H2 108.7
H1 N1 H2 107.6
C6 C1 C2 120.4(5)
C6 C1 C7 122.5(4)
C2 C1 C7 117.2(5)
C3 C2 C1 116.1(5)
C3 C2 H21 121.9
C1 C2 H21 121.9
C4 C3 C2 122.9(5)
C4 C3 O2 110.7(5)
C2 C3 O2 126.3(5)
C3 C4 C5 122.4(5)
C3 C4 O3 109.8(4)
C5 C4 O3 127.7(5)
C4 C5 C6 116.9(5)
C4 C5 H5 121.6
C6 C5 H5 121.6
C5 C6 C1 121.3(4)
C5 C6 H6 119.4
C1 C6 H6 119.4
O1 C7 C1 122.7(5)
O1 C7 C8 119.0(5)
C1 C7 C8 118.2(5)
N1 C8 C9 109.7(4)
N1 C8 C7 109.6(4)
C9 C8 C7 109.5(4)
N1 C8 H8 109.4
C9 C8 H8 109.4
C7 C8 H8 109.4
C8 C9 H91 109.5
C8 C9 H92 109.5
H91 C9 H92 109.5
C8 C9 H93 109.5
H91 C9 H93 109.5
H92 C9 H93 109.5
N1 C10 C11 110.7(4)
N1 C10 H101 109.5
C11 C10 H101 109.5
N1 C10 H102 109.5
C11 C10 H102 109.5
H101 C10 H102 108.1
C10 C11 H111 109.5
C10 C11 H112 109.5
H111 C11 H112 109.5
C10 C11 H113 109.5
H111 C11 H113 109.5
H112 C11 H113 109.5
O2 C12 O3 108.0(4)
O2 C12 H121 110.1
O3 C12 H121 110.1
O2 C12 H122 110.1
O3 C12 H122 110.1
H121 C12 H122 108.4

loop_
_geom_bond_atom_site_label_1
_geom_bond_atom_site_label_2
_geom_bond_distance
O1 C7 1.213(7)
O2 C3 1.378(6)
O2 C12 1.424(7)
O3 C4 1.374(6)
O3 C12 1.437(6)
N1 C10 1.484(7)
N1 C8 1.486(6)
N1 H1 0.9100
N1 H2 0.9100
C1 C6 1.396(7)
C1 C2 1.417(7)
C1 C7 1.482(7)
C2 C3 1.369(8)
C2 H21 0.9500
C3 C4 1.360(8)
C4 C5 1.365(7)
C5 C6 1.392(7)
C5 H5 0.9500
C6 H6 0.9500
C7 C8 1.524(7)
C8 C9 1.511(8)
C8 H8 1.0000
C9 H91 0.9800
C9 H92 0.9800
C9 H93 0.9800
C10 C11 1.515(8)
C10 H101 0.9900
C10 H102 0.9900
C11 H111 0.9800
C11 H112 0.9800
C11 H113 0.9800
C12 H121 0.9900
C12 H122 0.9900

loop_
_geom_hbond_atom_site_label_D
_geom_hbond_atom_site_label_H
_geom_hbond_atom_site_label_A
_geom_hbond_site_symmetry_A
_geom_hbond_distance_DH
_geom_hbond_distance_HA
_geom_hbond_distance_DA
_geom_hbond_angle_DHA
_geom_hbond_publ_flag
N1 H1 Cl1 . 0.91 2.24 3.149(4) 174 yes
N1 H2 Cl1 4_546 0.91 2.30 3.134(5) 153 yes

loop_
_geom_torsion_atom_site_label_1
_geom_torsion_atom_site_label_2
_geom_torsion_atom_site_label_3
_geom_torsion_atom_site_label_4
_geom_torsion
C6 C1 C2 C3 -1.3(8)
C7 C1 C2 C3 -179.5(5)
C1 C2 C3 C4 1.8(8)
C1 C2 C3 O2 178.5(5)
C12 O2 C3 C4 -7.2(6)
C12 O2 C3 C2 175.8(6)
C2 C3 C4 C5 -0.4(9)
O2 C3 C4 C5 -177.5(5)
C2 C3 C4 O3 177.6(5)
O2 C3 C4 O3 0.5(7)
C12 O3 C4 C3 6.4(6)
C12 O3 C4 C5 -175.8(5)
C3 C4 C5 C6 -1.4(8)
O3 C4 C5 C6 -179.1(5)
C4 C5 C6 C1 1.8(7)
C2 C1 C6 C5 -0.4(8)
C7 C1 C6 C5 177.6(5)
C6 C1 C7 O1 -170.2(5)
C2 C1 C7 O1 7.9(8)
C6 C1 C7 C8 13.5(7)
C2 C1 C7 C8 -168.3(5)
C10 N1 C8 C9 -170.5(4)
C10 N1 C8 C7 69.3(5)
O1 C7 C8 N1 23.9(7)
C1 C7 C8 N1 -159.8(4)
O1 C7 C8 C9 -96.4(6)
C1 C7 C8 C9 79.9(6)
C8 N1 C10 C11 178.2(4)
C3 O2 C12 O3 10.9(6)
C4 O3 C12 O2 -10.7(6)
